data_1512266
loop_
_publ_author_name
'Nakata, Norio'
'Toda, Tomoyuki'
'Matsuo, Tsukasa'
'Ishii, Akihiko'

_publ_section_title
;
 Controlled Isospecific Polymerization of \a-Olefins by Hafnium Complex
 Incorporating with atrans-Cyclooctanediyl-Bridged [OSSO]-Type
 Bis(phenolate) Ligand
;
_journal_issue 17
_journal_name_full Macromolecules
_journal_page_first 6758
_journal_paper_doi 10.1021/ma401115v
_journal_volume 46
_journal_year 2013
_chemical_formula_moiety 'C52 H72 Hf O2 S2_2.5(C6 H6)_0.5(C6 H14)'
_chemical_formula_sum 'C70 H94 Hf O2 S2'
_chemical_formula_weight 1210.06
_chemical_name_common C8H14[OSSO]Hf(CH2Ph)2
_chemical_name_systematic
; 
 C8H14[OSSO]Hf(CH2Ph)2
;
_space_group_IT_number 14
_symmetry_cell_setting monoclinic
_symmetry_Int_Tables_number 14
_symmetry_space_group_name_Hall '-P 2yn'
_symmetry_space_group_name_H-M 'P 1 21/n 1'
_atom_sites_solution_hydrogens geom
_atom_sites_solution_primary direct
_atom_sites_solution_secondary difmap
_audit_creation_method SHELXL-97
_cell_angle_alpha 90.00
_cell_angle_beta 98.1250(10)
_cell_angle_gamma 90.00
_cell_formula_units_Z 4
_cell_length_a 10.5199(4)
_cell_length_b 20.5400(7)
_cell_length_c 29.3486(11)
_cell_measurement_temperature 103(2)
_cell_measurement_theta_max 0.777
_cell_measurement_theta_min 0.676
_cell_volume 6278.0(4)
_computing_cell_refinement 'Bruker SMART'
_computing_data_collection 'Bruker SMART'
_computing_data_reduction 'Bruker SMART'
_computing_molecular_graphics ORTEP
_computing_publication_material CIFTAB
_computing_structure_refinement 'SHELXL-97 (Sheldrick, 1997)'
_computing_structure_solution 'SHELXS-97 (Sheldrick, 1990)'
_diffrn_ambient_temperature 103(2)
_diffrn_measured_fraction_theta_full 0.999
_diffrn_measured_fraction_theta_max 0.999
_diffrn_measurement_device_type 'CCD area detector'
_diffrn_measurement_method 'phi and omega scans'
_diffrn_radiation_monochromator graphite
_diffrn_radiation_source 'fine-focus sealed tube'
_diffrn_radiation_type MoK\a
_diffrn_radiation_wavelength 0.71073
_diffrn_reflns_av_R_equivalents 0.0558
_diffrn_reflns_av_sigmaI/netI 0.0600
_diffrn_reflns_limit_h_max 12
_diffrn_reflns_limit_h_min -12
_diffrn_reflns_limit_k_max 24
_diffrn_reflns_limit_k_min -17
_diffrn_reflns_limit_l_max 33
_diffrn_reflns_limit_l_min -35
_diffrn_reflns_number 38191
_diffrn_reflns_theta_full 25.50
_diffrn_reflns_theta_max 25.50
_diffrn_reflns_theta_min 1.40
_exptl_absorpt_coefficient_mu 1.771
_exptl_absorpt_correction_T_max 0.7771
_exptl_absorpt_correction_T_min 0.6759
_exptl_absorpt_correction_type empirical
_exptl_crystal_colour colorless
_exptl_crystal_density_diffrn 1.280
_exptl_crystal_density_meas ?
_exptl_crystal_density_method 'not measured'
_exptl_crystal_description prism
_exptl_crystal_F_000 2536
_exptl_crystal_size_max 0.24
_exptl_crystal_size_mid 0.18
_exptl_crystal_size_min 0.15
_refine_diff_density_max 1.067
_refine_diff_density_min -0.583
_refine_diff_density_rms 0.109
_refine_ls_extinction_method none
_refine_ls_goodness_of_fit_ref 1.003
_refine_ls_hydrogen_treatment constr
_refine_ls_matrix_type full
_refine_ls_number_parameters 688
_refine_ls_number_reflns 11684
_refine_ls_number_restraints 0
_refine_ls_restrained_S_all 1.003
_refine_ls_R_factor_all 0.0537
_refine_ls_R_factor_gt 0.0390
_refine_ls_shift/su_max 0.005
_refine_ls_shift/su_mean 0.000
_refine_ls_structure_factor_coef Fsqd
_refine_ls_weighting_details 'calc w=1/[\s^2^(Fo^2^)+(0.0393P)^2^+4.1609P] where P=(Fo^2^+2Fc^2^)/3'
_refine_ls_weighting_scheme calc
_refine_ls_wR_factor_gt 0.0828
_refine_ls_wR_factor_ref 0.0896
_reflns_number_gt 9427
_reflns_number_total 11684
_reflns_threshold_expression >2sigma(I)
_cod_data_source_file ma401115v_si_002.cif
_cod_data_source_block naka154
_cod_depositor_comments
;
The following automatic conversions were performed:

'_exptl_crystal_density_meas' value 'not measured' was changed to '?'
- the value is perceived as not measured.

Automatic conversion script
Id: cif_fix_values 3008 2015-01-20 13:52:24Z robertas 
;
_cod_original_sg_symbol_H-M 'P 21/n'
_cod_database_code 1512266

loop_
_symmetry_equiv_pos_as_xyz
'x, y, z'
'-x+1/2, y+1/2, -z+1/2'
'-x, -y, -z'
'x-1/2, -y-1/2, z-1/2'

loop_
_atom_site_label
_atom_site_type_symbol
_atom_site_fract_x
_atom_site_fract_y
_atom_site_fract_z
_atom_site_U_iso_or_equiv
_atom_site_adp_type
_atom_site_occupancy
_atom_site_symmetry_multiplicity
_atom_site_calc_flag
_atom_site_refinement_flags
Hf1 Hf 0.251699(14) 0.207859(8) 0.225581(6) 0.01697(6) Uani 1 1 d .
S1 S 0.50573(9) 0.24909(5) 0.24520(3) 0.0205(2) Uani 1 1 d .
S2 S 0.25978(9) 0.34502(5) 0.21527(3) 0.0207(2) Uani 1 1 d .
C1 C 0.5133(4) 0.32411(19) 0.21171(14) 0.0221(9) Uani 1 1 d .
H1 H 0.4773 0.3153 0.1789 0.027 Uiso 1 1 calc R
C2 C 0.4254(4) 0.3726(2) 0.23210(14) 0.0232(9) Uani 1 1 d .
H2 H 0.4443 0.3684 0.2663 0.028 Uiso 1 1 calc R
C3 C 0.4408(4) 0.4445(2) 0.22085(16) 0.0331(11) Uani 1 1 d .
H3 H 0.3874 0.4700 0.2396 0.040 Uiso 1 1 calc R
H4 H 0.5314 0.4567 0.2310 0.040 Uiso 1 1 calc R
C4 C 0.4065(5) 0.4657(2) 0.17131(18) 0.0420(13) Uani 1 1 d .
H5 H 0.4155 0.5137 0.1701 0.050 Uiso 1 1 calc R
H6 H 0.3148 0.4554 0.1614 0.050 Uiso 1 1 calc R
C5 C 0.4836(5) 0.4363(2) 0.13644(17) 0.0429(13) Uani 1 1 d .
H7 H 0.4630 0.4604 0.1071 0.051 Uiso 1 1 calc R
H8 H 0.4553 0.3908 0.1307 0.051 Uiso 1 1 calc R
C6 C 0.6304(5) 0.4367(2) 0.15023(17) 0.0417(13) Uani 1 1 d .
H9 H 0.6704 0.4490 0.1229 0.050 Uiso 1 1 calc R
H10 H 0.6524 0.4709 0.1738 0.050 Uiso 1 1 calc R
C7 C 0.6902(4) 0.3730(2) 0.16907(18) 0.0395(12) Uani 1 1 d .
H11 H 0.6680 0.3392 0.1452 0.047 Uiso 1 1 calc R
H12 H 0.7846 0.3784 0.1729 0.047 Uiso 1 1 calc R
C8 C 0.6555(4) 0.3465(2) 0.21403(16) 0.0321(11) Uani 1 1 d .
H13 H 0.6729 0.3806 0.2379 0.038 Uiso 1 1 calc R
H14 H 0.7123 0.3091 0.2237 0.038 Uiso 1 1 calc R
C9 C 0.5763(4) 0.18978(19) 0.20950(14) 0.0209(9) Uani 1 1 d .
H15 H 0.6709 0.1927 0.2166 0.025 Uiso 1 1 calc R
H16 H 0.5509 0.1456 0.2182 0.025 Uiso 1 1 calc R
C10 C 0.5391(4) 0.19775(17) 0.15838(14) 0.0185(8) Uani 1 1 d .
C11 C 0.6349(4) 0.2002(2) 0.13024(14) 0.0237(9) Uani 1 1 d .
H17 H 0.7221 0.1968 0.1439 0.028 Uiso 1 1 calc R
C12 C 0.6069(4) 0.2074(2) 0.08298(15) 0.0253(9) Uani 1 1 d .
C13 C 0.4787(4) 0.2143(2) 0.06486(14) 0.0242(9) Uani 1 1 d .
H18 H 0.4579 0.2206 0.0326 0.029 Uiso 1 1 calc R
C14 C 0.3782(3) 0.21267(18) 0.09125(14) 0.0197(8) Uani 1 1 d .
C15 C 0.4102(3) 0.20304(19) 0.13865(14) 0.0191(8) Uani 1 1 d .
C16 C 0.7152(4) 0.2058(2) 0.05324(16) 0.0346(11) Uani 1 1 d .
C17 C 0.8051(4) 0.2634(3) 0.06589(18) 0.0481(14) Uani 1 1 d .
H19 H 0.7566 0.3041 0.0607 0.072 Uiso 1 1 calc R
H20 H 0.8741 0.2628 0.0467 0.072 Uiso 1 1 calc R
H21 H 0.8421 0.2603 0.0984 0.072 Uiso 1 1 calc R
C18 C 0.7899(4) 0.1417(3) 0.06187(18) 0.0482(14) Uani 1 1 d .
H22 H 0.8273 0.1390 0.0943 0.072 Uiso 1 1 calc R
H23 H 0.8585 0.1401 0.0425 0.072 Uiso 1 1 calc R
H24 H 0.7313 0.1049 0.0542 0.072 Uiso 1 1 calc R
C19 C 0.6646(4) 0.2104(3) 0.00195(16) 0.0416(13) Uani 1 1 d .
H25 H 0.6030 0.1751 -0.0066 0.062 Uiso 1 1 calc R
H26 H 0.7363 0.2064 -0.0159 0.062 Uiso 1 1 calc R
H27 H 0.6220 0.2524 -0.0046 0.062 Uiso 1 1 calc R
C20 C 0.2375(4) 0.2205(2) 0.06913(14) 0.0221(9) Uani 1 1 d .
C21 C 0.1818(4) 0.2822(2) 0.08803(15) 0.0266(10) Uani 1 1 d .
H28 H 0.0938 0.2889 0.0727 0.040 Uiso 1 1 calc R
H29 H 0.2346 0.3198 0.0822 0.040 Uiso 1 1 calc R
H30 H 0.1813 0.2775 0.1212 0.040 Uiso 1 1 calc R
C22 C 0.1608(4) 0.1600(2) 0.07846(15) 0.0292(10) Uani 1 1 d .
H31 H 0.0708 0.1658 0.0651 0.044 Uiso 1 1 calc R
H32 H 0.1664 0.1533 0.1117 0.044 Uiso 1 1 calc R
H33 H 0.1962 0.1219 0.0645 0.044 Uiso 1 1 calc R
C23 C 0.2243(4) 0.2284(2) 0.01663(14) 0.0290(10) Uani 1 1 d .
H34 H 0.2615 0.1903 0.0033 0.043 Uiso 1 1 calc R
H35 H 0.2697 0.2677 0.0092 0.043 Uiso 1 1 calc R
H36 H 0.1333 0.2320 0.0040 0.043 Uiso 1 1 calc R
O1 O 0.3190(2) 0.19886(12) 0.16665(9) 0.0184(6) Uani 1 1 d .
C24 C 0.1856(4) 0.36588(19) 0.26633(13) 0.0219(9) Uani 1 1 d .
H37 H 0.1713 0.4135 0.2665 0.026 Uiso 1 1 calc R
H38 H 0.1004 0.3446 0.2637 0.026 Uiso 1 1 calc R
C25 C 0.2621(3) 0.34654(19) 0.31163(13) 0.0176(8) Uani 1 1 d .
C26 C 0.3063(3) 0.39477(18) 0.34225(14) 0.0192(9) Uani 1 1 d .
H39 H 0.2892 0.4389 0.3339 0.023 Uiso 1 1 calc R
C27 C 0.3752(4) 0.38078(19) 0.38498(14) 0.0223(9) Uani 1 1 d .
C28 C 0.3949(4) 0.31548(19) 0.39576(14) 0.0210(9) Uani 1 1 d .
H40 H 0.4404 0.3049 0.4251 0.025 Uiso 1 1 calc R
C29 C 0.3522(3) 0.26447(19) 0.36620(14) 0.0184(8) Uani 1 1 d .
C30 C 0.2887(3) 0.28081(18) 0.32250(14) 0.0182(8) Uani 1 1 d .
C31 C 0.4209(4) 0.4363(2) 0.41843(16) 0.0315(10) Uani 1 1 d .
C32 C 0.4879(5) 0.4893(2) 0.39409(18) 0.0447(13) Uani 1 1 d .
H41 H 0.5621 0.4706 0.3820 0.067 Uiso 1 1 calc R
H42 H 0.5170 0.5241 0.4160 0.067 Uiso 1 1 calc R
H43 H 0.4278 0.5073 0.3687 0.067 Uiso 1 1 calc R
C33 C 0.5150(5) 0.4121(2) 0.45917(16) 0.0404(12) Uani 1 1 d .
H44 H 0.5891 0.3919 0.4479 0.061 Uiso 1 1 calc R
H45 H 0.4725 0.3799 0.4765 0.061 Uiso 1 1 calc R
H46 H 0.5441 0.4489 0.4793 0.061 Uiso 1 1 calc R
C34 C 0.3020(5) 0.4648(2) 0.43617(17) 0.0428(13) Uani 1 1 d .
H47 H 0.3286 0.4996 0.4583 0.064 Uiso 1 1 calc R
H48 H 0.2584 0.4305 0.4512 0.064 Uiso 1 1 calc R
H49 H 0.2432 0.4826 0.4103 0.064 Uiso 1 1 calc R
C35 C 0.3761(4) 0.19292(19) 0.38091(14) 0.0238(9) Uani 1 1 d .
C36 C 0.4715(4) 0.1617(2) 0.35226(15) 0.0262(9) Uani 1 1 d .
H50 H 0.4345 0.1618 0.3197 0.039 Uiso 1 1 calc R
H51 H 0.4891 0.1168 0.3626 0.039 Uiso 1 1 calc R
H52 H 0.5517 0.1867 0.3563 0.039 Uiso 1 1 calc R
C37 C 0.2496(4) 0.1547(2) 0.37409(16) 0.0311(10) Uani 1 1 d .
H53 H 0.1905 0.1735 0.3935 0.047 Uiso 1 1 calc R
H54 H 0.2665 0.1091 0.3827 0.047 Uiso 1 1 calc R
H55 H 0.2111 0.1571 0.3417 0.047 Uiso 1 1 calc R
C38 C 0.4333(4) 0.1866(2) 0.43143(15) 0.0317(11) Uani 1 1 d .
H56 H 0.5164 0.2089 0.4367 0.048 Uiso 1 1 calc R
H57 H 0.4454 0.1404 0.4394 0.048 Uiso 1 1 calc R
H58 H 0.3750 0.2063 0.4507 0.048 Uiso 1 1 calc R
O2 O 0.2491(2) 0.23581(13) 0.28999(9) 0.0191(6) Uani 1 1 d .
C39 C 0.0425(3) 0.2283(2) 0.19794(14) 0.0219(9) Uani 1 1 d .
H59 H 0.0233 0.2751 0.2011 0.026 Uiso 1 1 calc R
H60 H 0.0244 0.2164 0.1650 0.026 Uiso 1 1 calc R
C40 C -0.0380(3) 0.1882(2) 0.22535(15) 0.0231(9) Uani 1 1 d .
C41 C -0.0835(4) 0.1272(2) 0.21024(16) 0.0271(10) Uani 1 1 d .
H61 H -0.0673 0.1118 0.1811 0.033 Uiso 1 1 calc R
C42 C -0.1520(4) 0.0887(2) 0.23678(18) 0.0356(12) Uani 1 1 d .
H62 H -0.1809 0.0469 0.2261 0.043 Uiso 1 1 calc R
C43 C -0.1782(4) 0.1108(2) 0.27860(18) 0.0403(13) Uani 1 1 d .
H63 H -0.2264 0.0845 0.2966 0.048 Uiso 1 1 calc R
C44 C -0.1349(4) 0.1710(3) 0.29445(17) 0.0375(12) Uani 1 1 d .
H64 H -0.1521 0.1861 0.3236 0.045 Uiso 1 1 calc R
C45 C -0.0663(4) 0.2095(2) 0.26791(15) 0.0276(10) Uani 1 1 d .
H65 H -0.0379 0.2513 0.2789 0.033 Uiso 1 1 calc R
C46 C 0.2306(4) 0.09917(19) 0.23458(15) 0.0236(9) Uani 1 1 d .
H66 H 0.1939 0.0920 0.2634 0.028 Uiso 1 1 calc R
H67 H 0.1667 0.0833 0.2090 0.028 Uiso 1 1 calc R
C47 C 0.3467(4) 0.05764(19) 0.23630(15) 0.0248(10) Uani 1 1 d .
C48 C 0.4030(4) 0.0450(2) 0.19694(16) 0.0281(10) Uani 1 1 d .
H68 H 0.3637 0.0614 0.1681 0.034 Uiso 1 1 calc R
C49 C 0.5153(4) 0.0090(2) 0.19919(19) 0.0375(12) Uani 1 1 d .
H69 H 0.5531 0.0014 0.1721 0.045 Uiso 1 1 calc R
C50 C 0.5722(4) -0.0158(2) 0.2411(2) 0.0407(13) Uani 1 1 d .
H70 H 0.6489 -0.0406 0.2427 0.049 Uiso 1 1 calc R
C51 C 0.5181(4) -0.0045(2) 0.28006(19) 0.0399(12) Uani 1 1 d .
H71 H 0.5575 -0.0215 0.3087 0.048 Uiso 1 1 calc R
C52 C 0.4066(4) 0.0315(2) 0.27798(16) 0.0300(10) Uani 1 1 d .
H72 H 0.3698 0.0387 0.3053 0.036 Uiso 1 1 calc R
C53 C 0.8129(5) 0.3665(3) 0.34546(19) 0.0467(13) Uani 1 1 d .
H73 H 0.7812 0.3996 0.3243 0.056 Uiso 1 1 calc R
C54 C 0.7295(5) 0.3292(3) 0.36577(19) 0.0493(14) Uani 1 1 d .
H74 H 0.6397 0.3362 0.3582 0.059 Uiso 1 1 calc R
C55 C 0.7734(5) 0.2819(3) 0.39691(18) 0.0475(14) Uani 1 1 d .
H75 H 0.7150 0.2566 0.4114 0.057 Uiso 1 1 calc R
C56 C 0.9032(6) 0.2716(3) 0.40693(18) 0.0493(14) Uani 1 1 d .
H76 H 0.9344 0.2385 0.4282 0.059 Uiso 1 1 calc R
C57 C 0.9889(5) 0.3086(2) 0.38661(17) 0.0392(12) Uani 1 1 d .
H77 H 1.0786 0.3012 0.3939 0.047 Uiso 1 1 calc R
C58 C 0.9436(5) 0.3561(2) 0.35574(18) 0.0408(12) Uani 1 1 d .
H78 H 1.0019 0.3818 0.3415 0.049 Uiso 1 1 calc R
C59 C 0.8286(6) 0.0949(3) 0.4218(2) 0.0606(16) Uani 1 1 d .
H79 H 0.7690 0.0957 0.3943 0.073 Uiso 1 1 calc R
C60 C 0.9579(6) 0.0920(3) 0.4194(2) 0.0579(16) Uani 1 1 d .
H80 H 0.9880 0.0918 0.3904 0.069 Uiso 1 1 calc R
C61 C 1.0429(6) 0.0896(3) 0.4591(2) 0.0633(17) Uani 1 1 d .
H81 H 1.1324 0.0868 0.4577 0.076 Uiso 1 1 calc R
C62 C 1.0000(6) 0.0910(3) 0.5007(2) 0.0708(19) Uani 1 1 d .
H82 H 1.0596 0.0896 0.5282 0.085 Uiso 1 1 calc R
C63 C 0.8709(7) 0.0944(3) 0.5029(2) 0.074(2) Uani 1 1 d .
H83 H 0.8409 0.0953 0.5320 0.088 Uiso 1 1 calc R
C64 C 0.7854(6) 0.0967(3) 0.4632(3) 0.072(2) Uani 1 1 d .
H84 H 0.6959 0.0995 0.4647 0.086 Uiso 1 1 calc R
C65 C 0.5446(9) 0.9882(5) 0.0447(4) 0.108(3) Uani 1 1 d .
H85 H 0.5767 0.9805 0.0761 0.129 Uiso 1 1 calc R
C66 C 0.5690(8) 0.9461(4) 0.0122(6) 0.117(5) Uani 1 1 d .
H86 H 0.6167 0.9077 0.0208 0.140 Uiso 1 1 calc R
C67 C 0.5272(10) 0.9573(5) -0.0320(5) 0.115(4) Uani 1 1 d .
H87 H 0.5471 0.9277 -0.0548 0.138 Uiso 1 1 calc R
C68 C -0.0078(11) 0.4344(4) 0.0960(3) 0.147(5) Uani 1 1 d .
H88 H -0.0580 0.4008 0.1091 0.220 Uiso 1 1 calc R
H89 H -0.0196 0.4763 0.1109 0.220 Uiso 1 1 calc R
H90 H 0.0833 0.4225 0.1011 0.220 Uiso 1 1 calc R
C69 C -0.0540(12) 0.4403(5) 0.0435(4) 0.158(5) Uani 1 1 d .
H91 H -0.0415 0.3984 0.0281 0.190 Uiso 1 1 calc R
H92 H -0.1464 0.4514 0.0379 0.190 Uiso 1 1 calc R
C70 C 0.0245(13) 0.4936(4) 0.0246(3) 0.157(6) Uani 1 1 d .
H93 H 0.0195 0.5340 0.0427 0.188 Uiso 1 1 calc R
H94 H 0.1157 0.4801 0.0276 0.188 Uiso 1 1 calc R

loop_
_atom_site_aniso_label
_atom_site_aniso_U_11
_atom_site_aniso_U_22
_atom_site_aniso_U_33
_atom_site_aniso_U_23
_atom_site_aniso_U_13
_atom_site_aniso_U_12
Hf1 0.01565(9) 0.01649(9) 0.01827(10) -0.00138(7) 0.00064(6) -0.00094(7)
S1 0.0194(5) 0.0213(5) 0.0197(5) -0.0008(4) -0.0006(4) -0.0028(4)
S2 0.0237(5) 0.0184(5) 0.0194(6) 0.0003(4) 0.0004(4) 0.0003(4)
C1 0.025(2) 0.019(2) 0.023(2) -0.0008(17) 0.0037(17) -0.0027(17)
C2 0.023(2) 0.023(2) 0.023(2) -0.0037(18) 0.0035(17) -0.0074(18)
C3 0.037(3) 0.016(2) 0.049(3) -0.004(2) 0.017(2) -0.0028(19)
C4 0.051(3) 0.024(3) 0.054(4) 0.012(2) 0.018(3) 0.001(2)
C5 0.062(3) 0.031(3) 0.037(3) 0.007(2) 0.012(3) -0.008(3)
C6 0.062(3) 0.028(3) 0.041(3) -0.002(2) 0.027(3) -0.011(2)
C7 0.039(3) 0.028(3) 0.057(3) -0.005(2) 0.024(2) -0.013(2)
C8 0.026(2) 0.027(2) 0.044(3) -0.003(2) 0.009(2) -0.008(2)
C9 0.0172(19) 0.020(2) 0.025(2) 0.0018(17) 0.0010(17) 0.0028(16)
C10 0.0204(19) 0.0104(19) 0.023(2) -0.0022(16) -0.0014(16) 0.0011(16)
C11 0.0136(19) 0.028(2) 0.028(2) -0.0023(18) -0.0002(16) 0.0008(17)
C12 0.017(2) 0.030(2) 0.029(2) -0.0018(19) 0.0062(17) -0.0016(18)
C13 0.023(2) 0.030(2) 0.020(2) -0.0043(18) 0.0030(17) -0.0051(18)
C14 0.0138(18) 0.018(2) 0.026(2) -0.0027(17) -0.0010(16) -0.0003(16)
C15 0.0158(18) 0.018(2) 0.023(2) -0.0040(17) 0.0024(16) -0.0010(17)
C16 0.019(2) 0.057(3) 0.028(3) -0.003(2) 0.0063(18) -0.003(2)
C17 0.027(3) 0.077(4) 0.042(3) -0.001(3) 0.010(2) -0.019(3)
C18 0.028(3) 0.074(4) 0.045(3) -0.005(3) 0.012(2) 0.013(3)
C19 0.025(2) 0.069(4) 0.033(3) -0.005(3) 0.013(2) -0.005(2)
C20 0.0150(19) 0.032(2) 0.019(2) -0.0021(17) 0.0020(16) 0.0026(17)
C21 0.019(2) 0.031(3) 0.028(2) 0.0034(19) 0.0003(17) 0.0065(18)
C22 0.020(2) 0.039(3) 0.027(3) -0.005(2) -0.0027(18) -0.0074(19)
C23 0.021(2) 0.042(3) 0.022(2) -0.0007(19) -0.0030(18) 0.0001(19)
O1 0.0148(13) 0.0201(15) 0.0201(15) -0.0020(11) 0.0012(11) 0.0009(11)
C24 0.024(2) 0.021(2) 0.020(2) 0.0006(17) 0.0017(17) 0.0046(18)
C25 0.0136(18) 0.021(2) 0.018(2) -0.0007(16) 0.0022(15) 0.0061(16)
C26 0.021(2) 0.013(2) 0.025(2) -0.0019(16) 0.0059(17) 0.0039(16)
C27 0.023(2) 0.018(2) 0.026(2) -0.0056(17) 0.0028(17) -0.0011(18)
C28 0.021(2) 0.024(2) 0.018(2) -0.0009(17) 0.0032(16) 0.0024(17)
C29 0.0169(19) 0.018(2) 0.020(2) -0.0007(16) 0.0036(16) 0.0007(16)
C30 0.0133(18) 0.021(2) 0.021(2) -0.0016(16) 0.0038(16) -0.0006(16)
C31 0.038(3) 0.023(2) 0.031(3) -0.0036(19) -0.004(2) 0.002(2)
C32 0.055(3) 0.031(3) 0.044(3) -0.007(2) -0.007(3) -0.014(2)
C33 0.053(3) 0.030(3) 0.033(3) -0.013(2) -0.012(2) -0.001(2)
C34 0.052(3) 0.032(3) 0.043(3) -0.017(2) -0.001(2) 0.007(2)
C35 0.029(2) 0.021(2) 0.021(2) -0.0004(17) 0.0018(17) 0.0019(18)
C36 0.032(2) 0.020(2) 0.026(2) 0.0004(18) 0.0012(18) 0.0019(19)
C37 0.036(2) 0.024(2) 0.033(3) 0.008(2) 0.006(2) -0.003(2)
C38 0.047(3) 0.022(2) 0.024(3) 0.0047(18) 0.000(2) 0.004(2)
O2 0.0185(14) 0.0179(14) 0.0203(15) -0.0043(11) 0.0006(11) -0.0006(11)
C39 0.019(2) 0.027(2) 0.020(2) -0.0012(17) 0.0002(17) -0.0003(17)
C40 0.0106(18) 0.030(2) 0.027(2) 0.0026(18) -0.0030(16) 0.0054(17)
C41 0.017(2) 0.029(2) 0.034(3) -0.003(2) -0.0015(18) 0.0017(18)
C42 0.023(2) 0.025(2) 0.057(4) 0.003(2) -0.001(2) 0.0032(19)
C43 0.024(2) 0.047(3) 0.049(3) 0.029(3) 0.000(2) 0.000(2)
C44 0.024(2) 0.060(4) 0.028(3) 0.007(2) 0.0024(19) 0.001(2)
C45 0.022(2) 0.036(3) 0.024(2) -0.003(2) 0.0017(17) 0.001(2)
C46 0.022(2) 0.022(2) 0.028(3) -0.0022(18) 0.0093(18) -0.0021(17)
C47 0.022(2) 0.016(2) 0.037(3) -0.0042(18) 0.0046(19) -0.0064(17)
C48 0.027(2) 0.021(2) 0.036(3) -0.0043(19) 0.0039(19) -0.0036(19)
C49 0.030(2) 0.026(3) 0.060(4) -0.008(2) 0.020(2) -0.008(2)
C50 0.019(2) 0.027(3) 0.073(4) -0.007(3) -0.001(2) 0.003(2)
C51 0.034(3) 0.029(3) 0.051(3) -0.005(2) -0.014(2) -0.004(2)
C52 0.033(2) 0.023(2) 0.031(3) -0.0024(19) -0.003(2) -0.003(2)
C53 0.040(3) 0.052(3) 0.048(3) 0.010(3) 0.008(2) 0.002(3)
C54 0.033(3) 0.066(4) 0.048(4) -0.011(3) 0.004(2) -0.010(3)
C55 0.051(3) 0.058(4) 0.034(3) -0.007(3) 0.007(2) -0.026(3)
C56 0.069(4) 0.042(3) 0.034(3) 0.000(2) -0.003(3) -0.011(3)
C57 0.041(3) 0.037(3) 0.039(3) -0.011(2) 0.003(2) 0.000(2)
C58 0.038(3) 0.043(3) 0.045(3) -0.001(2) 0.020(2) -0.003(2)
C59 0.057(4) 0.048(4) 0.077(5) 0.005(3) 0.008(3) -0.002(3)
C60 0.074(4) 0.046(3) 0.057(4) -0.004(3) 0.024(3) 0.006(3)
C61 0.058(4) 0.067(4) 0.068(5) 0.016(3) 0.018(3) 0.009(3)
C62 0.071(4) 0.082(5) 0.058(5) 0.012(4) 0.005(4) -0.001(4)
C63 0.089(5) 0.084(5) 0.057(5) 0.015(4) 0.041(4) 0.024(4)
C64 0.058(4) 0.065(4) 0.099(6) 0.016(4) 0.034(4) 0.016(3)
C65 0.096(6) 0.071(6) 0.160(10) 0.030(6) 0.027(6) -0.027(5)
C66 0.068(5) 0.037(5) 0.256(16) 0.025(8) 0.058(8) 0.007(4)
C67 0.097(7) 0.060(6) 0.212(13) -0.030(7) 0.100(8) -0.020(5)
C68 0.277(14) 0.087(7) 0.085(7) -0.004(5) 0.054(8) 0.058(8)
C69 0.253(14) 0.086(7) 0.152(11) -0.038(7) 0.079(10) -0.014(8)
C70 0.301(15) 0.042(4) 0.163(11) 0.007(6) 0.154(13) 0.032(7)

loop_
_atom_type_symbol
_atom_type_description
_atom_type_scat_dispersion_real
_atom_type_scat_dispersion_imag
_atom_type_scat_source
C C 0.0033 0.0016 'International Tables Vol C Tables 4.2.6.8 and 6.1.1.4'
H H 0.0000 0.0000 'International Tables Vol C Tables 4.2.6.8 and 6.1.1.4'
O O 0.0106 0.0060 'International Tables Vol C Tables 4.2.6.8 and 6.1.1.4'
S S 0.1246 0.1234 'International Tables Vol C Tables 4.2.6.8 and 6.1.1.4'
Hf Hf -0.5830 6.1852 'International Tables Vol C Tables 4.2.6.8 and 6.1.1.4'

loop_
_geom_angle_atom_site_label_1
_geom_angle_atom_site_label_2
_geom_angle_atom_site_label_3
_geom_angle
_geom_angle_site_symmetry_1
_geom_angle_site_symmetry_3
O1 Hf1 O2 157.19(10) . .
O1 Hf1 C46 93.63(13) . .
O2 Hf1 C46 99.20(13) . .
O1 Hf1 C39 98.86(12) . .
O2 Hf1 C39 98.27(13) . .
C46 Hf1 C39 96.76(14) . .
O1 Hf1 S1 75.90(7) . .
O2 Hf1 S1 81.77(7) . .
C46 Hf1 S1 112.52(10) . .
C39 Hf1 S1 150.41(10) . .
O1 Hf1 S2 88.83(8) . .
O2 Hf1 S2 79.54(8) . .
C46 Hf1 S2 175.96(10) . .
C39 Hf1 S2 79.68(10) . .
S1 Hf1 S2 71.19(3) . .
C9 S1 C1 101.56(19) . .
C9 S1 Hf1 97.70(13) . .
C1 S1 Hf1 104.93(13) . .
C2 S2 C24 101.87(18) . .
C2 S2 Hf1 108.67(13) . .
C24 S2 Hf1 97.01(13) . .
C2 C1 C8 114.7(3) . .
C2 C1 S1 105.2(3) . .
C8 C1 S1 109.8(3) . .
C3 C2 C1 117.1(3) . .
C3 C2 S2 111.5(3) . .
C1 C2 S2 107.2(3) . .
C4 C3 C2 117.9(4) . .
C3 C4 C5 117.1(4) . .
C4 C5 C6 115.6(4) . .
C7 C6 C5 116.1(4) . .
C8 C7 C6 119.1(4) . .
C7 C8 C1 114.5(4) . .
C10 C9 S1 115.4(3) . .
C11 C10 C15 119.4(4) . .
C11 C10 C9 119.2(3) . .
C15 C10 C9 121.3(4) . .
C12 C11 C10 122.0(4) . .
C11 C12 C13 116.9(4) . .
C11 C12 C16 120.0(4) . .
C13 C12 C16 123.1(4) . .
C12 C13 C14 123.8(4) . .
C13 C14 C15 117.4(3) . .
C13 C14 C20 121.5(4) . .
C15 C14 C20 121.1(3) . .
O1 C15 C14 121.5(3) . .
O1 C15 C10 118.2(4) . .
C14 C15 C10 120.3(4) . .
C17 C16 C19 108.1(4) . .
C17 C16 C12 109.3(4) . .
C19 C16 C12 112.2(4) . .
C17 C16 C18 109.9(4) . .
C19 C16 C18 108.3(4) . .
C12 C16 C18 109.2(4) . .
C22 C20 C21 111.7(3) . .
C22 C20 C23 106.8(3) . .
C21 C20 C23 107.0(3) . .
C22 C20 C14 109.8(3) . .
C21 C20 C14 109.2(3) . .
C23 C20 C14 112.3(3) . .
C15 O1 Hf1 154.6(2) . .
C25 C24 S2 115.0(3) . .
C26 C25 C30 120.4(4) . .
C26 C25 C24 118.4(3) . .
C30 C25 C24 121.1(3) . .
C25 C26 C27 121.8(4) . .
C26 C27 C28 116.7(4) . .
C26 C27 C31 120.0(4) . .
C28 C27 C31 123.3(4) . .
C27 C28 C29 124.1(4) . .
C28 C29 C30 117.4(4) . .
C28 C29 C35 121.1(4) . .
C30 C29 C35 121.5(3) . .
O2 C30 C29 122.8(3) . .
O2 C30 C25 117.7(3) . .
C29 C30 C25 119.4(3) . .
C33 C31 C32 107.9(4) . .
C33 C31 C27 111.6(3) . .
C32 C31 C27 110.7(4) . .
C33 C31 C34 109.2(4) . .
C32 C31 C34 109.8(4) . .
C27 C31 C34 107.6(4) . .
C38 C35 C37 107.4(4) . .
C38 C35 C36 107.3(3) . .
C37 C35 C36 109.7(3) . .
C38 C35 C29 112.3(3) . .
C37 C35 C29 110.3(3) . .
C36 C35 C29 109.7(3) . .
C30 O2 Hf1 145.9(3) . .
C40 C39 Hf1 107.4(2) . .
C41 C40 C45 117.4(4) . .
C41 C40 C39 121.3(4) . .
C45 C40 C39 121.3(4) . .
C42 C41 C40 121.3(4) . .
C43 C42 C41 120.0(4) . .
C42 C43 C44 120.1(4) . .
C43 C44 C45 119.9(5) . .
C44 C45 C40 121.3(4) . .
C47 C46 Hf1 118.5(3) . .
C48 C47 C52 117.5(4) . .
C48 C47 C46 121.5(4) . .
C52 C47 C46 121.0(4) . .
C49 C48 C47 121.2(4) . .
C50 C49 C48 119.8(5) . .
C51 C50 C49 120.0(4) . .
C50 C51 C52 120.4(5) . .
C51 C52 C47 121.2(5) . .
C54 C53 C58 120.0(5) . .
C53 C54 C55 120.9(5) . .
C54 C55 C56 119.0(5) . .
C55 C56 C57 121.0(5) . .
C58 C57 C56 119.4(5) . .
C57 C58 C53 119.8(5) . .
C64 C59 C60 120.4(6) . .
C61 C60 C59 119.5(6) . .
C62 C61 C60 120.3(6) . .
C61 C62 C63 120.0(6) . .
C64 C63 C62 119.8(6) . .
C59 C64 C63 119.9(6) . .
C66 C65 C67 119.1(10) . 3_675
C67 C66 C65 120.8(10) . .
C66 C67 C65 120.0(10) . 3_675
C70 C69 C68 107.9(10) . .
C70 C70 C69 110.5(14) 3_565 .

loop_
_geom_bond_atom_site_label_1
_geom_bond_atom_site_label_2
_geom_bond_distance
_geom_bond_site_symmetry_2
Hf1 O1 1.968(3) .
Hf1 O2 1.980(3) .
Hf1 C46 2.263(4) .
Hf1 C39 2.274(4) .
Hf1 S1 2.7848(10) .
Hf1 S2 2.8361(10) .
S1 C9 1.831(4) .
S1 C1 1.835(4) .
S2 C2 1.833(4) .
S2 C24 1.836(4) .
C1 C2 1.537(5) .
C1 C8 1.558(5) .
C2 C3 1.527(6) .
C3 C4 1.512(6) .
C4 C5 1.518(7) .
C5 C6 1.540(7) .
C6 C7 1.521(7) .
C7 C8 1.518(6) .
C9 C10 1.505(5) .
C10 C11 1.391(6) .
C10 C15 1.401(5) .
C11 C12 1.384(6) .
C12 C13 1.386(5) .
C12 C16 1.530(6) .
C13 C14 1.396(5) .
C14 C15 1.398(6) .
C14 C20 1.539(5) .
C15 O1 1.351(4) .
C16 C17 1.527(7) .
C16 C19 1.527(6) .
C16 C18 1.537(7) .
C20 C22 1.528(6) .
C20 C21 1.533(5) .
C20 C23 1.536(6) .
C24 C25 1.507(5) .
C25 C26 1.373(5) .
C25 C30 1.406(5) .
C26 C27 1.387(5) .
C27 C28 1.387(6) .
C27 C31 1.537(6) .
C28 C29 1.393(6) .
C29 C30 1.401(5) .
C29 C35 1.542(5) .
C30 O2 1.351(4) .
C31 C33 1.525(6) .
C31 C32 1.528(6) .
C31 C34 1.537(6) .
C35 C38 1.525(6) .
C35 C37 1.533(6) .
C35 C36 1.538(6) .
C39 C40 1.494(6) .
C40 C41 1.391(6) .
C40 C45 1.394(6) .
C41 C42 1.382(6) .
C42 C43 1.373(7) .
C43 C44 1.375(7) .
C44 C45 1.383(6) .
C46 C47 1.485(5) .
C47 C48 1.395(6) .
C47 C52 1.401(6) .
C48 C49 1.387(6) .
C49 C50 1.386(7) .
C50 C51 1.368(7) .
C51 C52 1.381(6) .
C53 C54 1.364(7) .
C53 C58 1.382(6) .
C54 C55 1.369(8) .
C55 C56 1.371(7) .
C56 C57 1.378(7) .
C57 C58 1.371(7) .
C59 C64 1.358(9) .
C59 C60 1.373(8) .
C60 C61 1.366(8) .
C61 C62 1.360(8) .
C62 C63 1.371(8) .
C63 C64 1.369(9) .
C65 C66 1.340(13) .
C65 C67 1.371(12) 3_675
C66 C67 1.328(14) .
C67 C65 1.371(12) 3_675
C68 C69 1.554(13) .
C69 C70 1.523(13) .
C70 C70 1.49(2) 3_565
